data_2236613
loop_
_publ_author_name
'Ahmad, Saeed'
'Mufakkar, Muhammad'
'Khan, Islam Ullah'
'Fun, Hoong-Kun'
'Waheed, Abdul'

_publ_section_title
;
 Hexakis(\m~3~-1-methylthiourea-\k^3^<i>S</i>:<i>S</i>:<i>S</i>)hexakis[iodidocopper(I)]
;
_journal_coeditor_code RZ5016
_journal_issue 11
_journal_name_full 'Acta Crystallographica Section E'
_journal_page_first m1405
_journal_page_last m1406
_journal_paper_doi 10.1107/S1600536812043437
_journal_volume 68
_journal_year 2012
_chemical_formula_iupac '[Cu6 I6 (C2 H6 N2 S)6]'
_chemical_formula_moiety 'C12 H36 Cu6 I6 N12 S6'
_chemical_formula_sum 'C12 H36 Cu6 I6 N12 S6'
_chemical_formula_weight 1683.65
_chemical_name_systematic
;
Hexakis(\m~3~-1-methylthiourea-
\k^3^<i>S</i>:<i>S</i>:<i>S</i>)hexakis[iodidocopper(I)]
;
_space_group_IT_number 148
_symmetry_cell_setting trigonal
_symmetry_space_group_name_Hall '-R 3'
_symmetry_space_group_name_H-M 'R -3 :H'
_atom_sites_solution_hydrogens geom
_atom_sites_solution_primary direct
_atom_sites_solution_secondary difmap
_audit_creation_method SHELXL-97
_cell_angle_alpha 90.00
_cell_angle_beta 90.00
_cell_angle_gamma 120.00
_cell_formula_units_Z 3
_cell_length_a 21.75170(10)
_cell_length_b 21.75170(10)
_cell_length_c 7.62690(10)
_cell_measurement_reflns_used 4617
_cell_measurement_temperature 296(2)
_cell_measurement_theta_max 26.64
_cell_measurement_theta_min 2.21
_cell_volume 3125.11(5)
_computing_cell_refinement 'SAINT (Bruker, 2008)'
_computing_data_collection 'APEX2 (Bruker, 2008)'
_computing_data_reduction 'SAINT (Bruker, 2008)'
_computing_molecular_graphics 'SHELXTL (Sheldrick, 2008)'
_computing_publication_material
;
SHELXTL (Sheldrick, 2008) and PLATON (Spek, 2009)
;
_computing_structure_refinement 'SHELXTL (Sheldrick, 2008)'
_computing_structure_solution 'SHELXTL (Sheldrick, 2008)'
_diffrn_ambient_temperature 296(2)
_diffrn_measured_fraction_theta_full 0.999
_diffrn_measured_fraction_theta_max 0.999
_diffrn_measurement_device_type
;
Bruker SMART APEXII CCD area-detector
;
_diffrn_measurement_method '\f and \w scans'
_diffrn_radiation_monochromator graphite
_diffrn_radiation_source 'fine-focus sealed tube'
_diffrn_radiation_type MoK\a
_diffrn_radiation_wavelength 0.71073
_diffrn_reflns_av_R_equivalents 0.0351
_diffrn_reflns_av_sigmaI/netI 0.0189
_diffrn_reflns_limit_h_max 30
_diffrn_reflns_limit_h_min -30
_diffrn_reflns_limit_k_max 30
_diffrn_reflns_limit_k_min -30
_diffrn_reflns_limit_l_max 10
_diffrn_reflns_limit_l_min -10
_diffrn_reflns_number 14898
_diffrn_reflns_theta_full 29.83
_diffrn_reflns_theta_max 29.83
_diffrn_reflns_theta_min 1.87
_diffrn_standards_number 0
_exptl_absorpt_coefficient_mu 7.787
_exptl_absorpt_correction_T_max 0.3380
_exptl_absorpt_correction_T_min 0.1788
_exptl_absorpt_correction_type multi-scan
_exptl_absorpt_process_details '(<i>SADABS</i>; Bruker, 2008)'
_exptl_crystal_colour colourless
_exptl_crystal_density_diffrn 2.684
_exptl_crystal_density_method 'not measured'
_exptl_crystal_description Block
_exptl_crystal_F_000 2340
_exptl_crystal_size_max 0.28
_exptl_crystal_size_mid 0.15
_exptl_crystal_size_min 0.14
_refine_diff_density_max 1.319
_refine_diff_density_min -1.636
_refine_ls_extinction_method none
_refine_ls_goodness_of_fit_ref 1.058
_refine_ls_hydrogen_treatment constr
_refine_ls_matrix_type full
_refine_ls_number_parameters 65
_refine_ls_number_reflns 1995
_refine_ls_number_restraints 0
_refine_ls_restrained_S_all 1.058
_refine_ls_R_factor_all 0.0362
_refine_ls_R_factor_gt 0.0273
_refine_ls_shift/su_max 0.000
_refine_ls_shift/su_mean 0.000
_refine_ls_structure_factor_coef Fsqd
_refine_ls_weighting_details 'calc w=1/[\s^2^(Fo^2^)+(0.0202P)^2^+17.0381P] where P=(Fo^2^+2Fc^2^)/3'
_refine_ls_weighting_scheme calc
_refine_ls_wR_factor_gt 0.0567
_refine_ls_wR_factor_ref 0.0605
_reflns_number_gt 1649
_reflns_number_total 1995
_reflns_threshold_expression I>2\s(I)
_cod_data_source_file rz5016.cif
_cod_data_source_block I
_cod_original_sg_symbol_H-M 'R -3'
_cod_database_code 2236613
_cod_database_fobs_code 2236613

loop_
_symmetry_equiv_pos_as_xyz
'x, y, z'
'-y, x-y, z'
'-x+y, -x, z'
'x+2/3, y+1/3, z+1/3'
'-y+2/3, x-y+1/3, z+1/3'
'-x+y+2/3, -x+1/3, z+1/3'
'x+1/3, y+2/3, z+2/3'
'-y+1/3, x-y+2/3, z+2/3'
'-x+y+1/3, -x+2/3, z+2/3'
'-x, -y, -z'
'y, -x+y, -z'
'x-y, x, -z'
'-x+2/3, -y+1/3, -z+1/3'
'y+2/3, -x+y+1/3, -z+1/3'
'x-y+2/3, x+1/3, -z+1/3'
'-x+1/3, -y+2/3, -z+2/3'
'y+1/3, -x+y+2/3, -z+2/3'
'x-y+1/3, x+2/3, -z+2/3'

loop_
_atom_site_type_symbol
_atom_site_label
_atom_site_fract_x
_atom_site_fract_y
_atom_site_fract_z
_atom_site_U_iso_or_equiv
_atom_site_adp_type
_atom_site_calc_flag
_atom_site_refinement_flags
_atom_site_occupancy
_atom_site_symmetry_multiplicity
I I1 0.082885(13) 0.829523(13) 0.17796(4) 0.04164(9) Uani d . 1 1
Cu Cu1 0.04125(3) 0.91805(3) 0.12398(9) 0.05416(16) Uani d . 1 1
N N1 -0.10312(17) 0.76485(17) 0.3103(5) 0.0478(8) Uani d . 1 1
H H1N1 -0.1264 0.7232 0.3455 0.057 Uiso d R 1 1
H H2N1 -0.0616 0.7805 0.2909 0.057 Uiso d R 1 1
N N2 -0.19615(15) 0.78569(16) 0.2972(4) 0.0394(7) Uani d . 1 1
H H1N2 -0.2067 0.8151 0.2721 0.047 Uiso d R 1 1
C C1 -0.12810(18) 0.80754(17) 0.2777(5) 0.0330(7) Uani d . 1 1
C C2 -0.2500(2) 0.7132(2) 0.3356(6) 0.0489(10) Uani d . 1 1
H H2A -0.2945 0.7111 0.3573 0.073 Uiso calc R 1 1
H H2B -0.2363 0.6970 0.4375 0.073 Uiso calc R 1 1
H H2C -0.2549 0.6834 0.2375 0.073 Uiso calc R 1 1
S S1 -0.07031(4) 0.89448(4) 0.21477(14) 0.0388(2) Uani d . 1 1

loop_
_atom_site_aniso_label
_atom_site_aniso_U_11
_atom_site_aniso_U_22
_atom_site_aniso_U_33
_atom_site_aniso_U_12
_atom_site_aniso_U_13
_atom_site_aniso_U_23
I1 0.04018(14) 0.03935(13) 0.05508(16) 0.02713(11) 0.00274(11) 0.00505(11)
Cu1 0.0380(3) 0.0348(2) 0.0945(4) 0.0218(2) -0.0005(3) 0.0007(3)
N1 0.0340(16) 0.0398(17) 0.071(2) 0.0197(14) 0.0127(16) 0.0209(17)
N2 0.0316(14) 0.0353(15) 0.0534(19) 0.0182(13) 0.0053(13) 0.0115(14)
C1 0.0318(16) 0.0306(16) 0.0369(17) 0.0157(13) 0.0033(14) 0.0031(13)
C2 0.0305(17) 0.042(2) 0.063(3) 0.0101(16) 0.0039(18) 0.0181(19)
S1 0.0266(4) 0.0264(4) 0.0635(6) 0.0133(3) 0.0024(4) 0.0039(4)

loop_
_atom_type_symbol
_atom_type_description
_atom_type_scat_dispersion_real
_atom_type_scat_dispersion_imag
_atom_type_scat_source
C C 0.0033 0.0016 'International Tables Vol C Tables 4.2.6.8 and 6.1.1.4'
H H 0.0000 0.0000 'International Tables Vol C Tables 4.2.6.8 and 6.1.1.4'
N N 0.0061 0.0033 'International Tables Vol C Tables 4.2.6.8 and 6.1.1.4'
S S 0.1246 0.1234 'International Tables Vol C Tables 4.2.6.8 and 6.1.1.4'
Cu Cu 0.3201 1.2651 'International Tables Vol C Tables 4.2.6.8 and 6.1.1.4'
I I -0.4742 1.8119 'International Tables Vol C Tables 4.2.6.8 and 6.1.1.4'

loop_
_geom_angle_atom_site_label_1
_geom_angle_atom_site_label_2
_geom_angle_atom_site_label_3
_geom_angle_site_symmetry_1
_geom_angle_site_symmetry_3
_geom_angle
S1 Cu1 S1 2_675 . 98.22(5)
S1 Cu1 I1 2_675 . 122.56(3)
S1 Cu1 I1 . . 120.95(3)
S1 Cu1 S1 2_675 12_665 102.80(4)
S1 Cu1 S1 . 12_665 102.67(4)
I1 Cu1 S1 . 12_665 106.80(3)
S1 Cu1 Cu1 2_675 11_455 118.09(3)
S1 Cu1 Cu1 . 11_455 56.49(3)
I1 Cu1 Cu1 . 11_455 118.39(2)
S1 Cu1 Cu1 12_665 11_455 47.86(3)
S1 Cu1 Cu1 2_675 12_665 56.52(3)
S1 Cu1 Cu1 . 12_665 118.03(3)
I1 Cu1 Cu1 . 12_665 119.84(2)
S1 Cu1 Cu1 12_665 12_665 47.96(3)
Cu1 Cu1 Cu1 11_455 12_665 85.08(3)
C1 N1 H1N1 . . 126.2
C1 N1 H2N1 . . 116.1
H1N1 N1 H2N1 . . 117.6
C1 N2 C2 . . 124.5(3)
C1 N2 H1N2 . . 113.8
C2 N2 H1N2 . . 121.2
N1 C1 N2 . . 120.7(3)
N1 C1 S1 . . 119.5(3)
N2 C1 S1 . . 119.7(3)
N2 C2 H2A . . 109.5
N2 C2 H2B . . 109.5
H2A C2 H2B . . 109.5
N2 C2 H2C . . 109.5
H2A C2 H2C . . 109.5
H2B C2 H2C . . 109.5
C1 S1 Cu1 . 3_465 115.65(12)
C1 S1 Cu1 . . 115.53(12)
Cu1 S1 Cu1 3_465 . 123.88(5)
C1 S1 Cu1 . 11_455 98.60(12)
Cu1 S1 Cu1 3_465 11_455 75.63(3)
Cu1 S1 Cu1 . 11_455 75.55(3)

loop_
_geom_bond_atom_site_label_1
_geom_bond_atom_site_label_2
_geom_bond_site_symmetry_2
_geom_bond_distance
I1 Cu1 . 2.5379(5)
Cu1 S1 2_675 2.3164(10)
Cu1 S1 . 2.3210(10)
Cu1 S1 12_665 2.6057(13)
Cu1 Cu1 11_455 3.0264(9)
Cu1 Cu1 12_665 3.0264(9)
N1 C1 . 1.313(4)
N1 H1N1 . 0.8316
N1 H2N1 . 0.8039
N2 C1 . 1.317(4)
N2 C2 . 1.449(5)
N2 H1N2 . 0.8028
C1 S1 . 1.735(3)
C2 H2A . 0.9600
C2 H2B . 0.9600
C2 H2C . 0.9600
S1 Cu1 3_465 2.3164(10)
S1 Cu1 11_455 2.6057(13)

loop_
_geom_hbond_atom_site_label_D
_geom_hbond_atom_site_label_H
_geom_hbond_atom_site_label_A
_geom_hbond_site_symmetry_A
_geom_hbond_distance_DH
_geom_hbond_distance_HA
_geom_hbond_distance_DA
_geom_hbond_angle_DHA
_geom_hbond_publ_flag
N1 H1N1 I1 5_565 0.8300 2.9500 3.744(3) 161.00 y
N1 H2N1 I1 . 0.8000 2.9000 3.698(4) 173.00 y
N2 H1N2 I1 3_465 0.8000 2.9500 3.756(3) 177.00 y

loop_
_geom_torsion_atom_site_label_1
_geom_torsion_atom_site_label_2
_geom_torsion_atom_site_label_3
_geom_torsion_atom_site_label_4
_geom_torsion_site_symmetry_1
_geom_torsion_site_symmetry_4
_geom_torsion
C2 N2 C1 N1 . . -7.1(6)
C2 N2 C1 S1 . . 174.9(3)
N1 C1 S1 Cu1 . 3_465 171.7(3)
N2 C1 S1 Cu1 . 3_465 -10.3(4)
N1 C1 S1 Cu1 . . 15.6(4)
N2 C1 S1 Cu1 . . -166.4(3)
N1 C1 S1 Cu1 . 11_455 93.6(3)
N2 C1 S1 Cu1 . 11_455 -88.4(3)
S1 Cu1 S1 C1 2_675 . -148.90(13)
I1 Cu1 S1 C1 . . -12.78(15)
S1 Cu1 S1 C1 12_665 . 105.92(14)
Cu1 Cu1 S1 C1 11_455 . 92.76(14)
Cu1 Cu1 S1 C1 12_665 . 154.78(14)
S1 Cu1 S1 Cu1 2_675 3_465 57.15(8)
I1 Cu1 S1 Cu1 . 3_465 -166.73(4)
S1 Cu1 S1 Cu1 12_665 3_465 -48.03(7)
Cu1 Cu1 S1 Cu1 11_455 3_465 -61.20(5)
Cu1 Cu1 S1 Cu1 12_665 3_465 0.83(8)
S1 Cu1 S1 Cu1 2_675 11_455 118.35(4)
I1 Cu1 S1 Cu1 . 11_455 -105.53(3)
S1 Cu1 S1 Cu1 12_665 11_455 13.17(4)
Cu1 Cu1 S1 Cu1 12_665 11_455 62.03(4)
